data_1507437
loop_
_publ_author_name
'Hale, Karl J.'
'Dimopoulos, Paschalis'
'Cheung, Maxine L. F.'
'Frigerio, Mark'
'Steed, Jonathan W.'
'Levett, Philip C.'

_publ_section_title
;
 A Biosynthetic Proposal for Ring Formation in the Antitumor Agent
 Halichomycin. Asymmetric Synthesis of the AB-Carbon Backbone of
 Halichomycin
;
_journal_coden_ASTM ORLEF7
_journal_issue 6
_journal_name_full 'Organic Letters'
_journal_page_first 897
_journal_page_last 900
_journal_paper_doi 10.1021/ol017266a
_journal_volume 4
_journal_year 2002
_chemical_formula_sum 'C45 H72 I N O7 Si2'
_chemical_formula_weight 922.13
_space_group_IT_number 4
_symmetry_cell_setting monoclinic
_symmetry_space_group_name_Hall 'P 2yb'
_symmetry_space_group_name_H-M 'P 1 21 1'
_atom_sites_solution_hydrogens geom
_atom_sites_solution_primary direct
_atom_sites_solution_secondary difmap
_audit_creation_method SHELXL-97
_cell_angle_alpha 90.00
_cell_angle_beta 107.130(3)
_cell_angle_gamma 90.00
_cell_formula_units_Z 2
_cell_length_a 14.6699(5)
_cell_length_b 7.7774(3)
_cell_length_c 21.9785(8)
_cell_measurement_temperature 110(2)
_cell_volume 2396.37(16)
_computing_cell_refinement DENZO-SMN
_computing_data_collection Collect
_computing_data_reduction DENZO-SMN
_computing_molecular_graphics 'Xseed (Barbour, 1999)''
_computing_structure_refinement 'SHELXL-97 (Sheldrick, 1997)'
_computing_structure_solution 'SHELXS-97 (Sheldrick, 1990)'
_diffrn_ambient_temperature 110(2)
_diffrn_measured_fraction_theta_full 0.997
_diffrn_measured_fraction_theta_max 0.997
_diffrn_measurement_device_type KappaCCD
_diffrn_measurement_method '1o phi & omega frames'
_diffrn_radiation_monochromator graphite
_diffrn_radiation_source 'fine-focus sealed tube'
_diffrn_radiation_type MoK\a
_diffrn_radiation_wavelength 0.71073
_diffrn_reflns_av_R_equivalents 0.0804
_diffrn_reflns_av_sigmaI/netI 0.1541
_diffrn_reflns_limit_h_max 17
_diffrn_reflns_limit_h_min -15
_diffrn_reflns_limit_k_max 9
_diffrn_reflns_limit_k_min -9
_diffrn_reflns_limit_l_max 22
_diffrn_reflns_limit_l_min -26
_diffrn_reflns_number 12201
_diffrn_reflns_theta_full 25.00
_diffrn_reflns_theta_max 25.00
_diffrn_reflns_theta_min 2.78
_diffrn_standards_decay_% 0
_exptl_absorpt_coefficient_mu 0.764
_exptl_absorpt_correction_T_max 0.9628
_exptl_absorpt_correction_T_min 0.7011
_exptl_absorpt_correction_type scalepack
_exptl_crystal_colour colourless
_exptl_crystal_density_diffrn 1.278
_exptl_crystal_density_method 'not measured'
_exptl_crystal_description needle
_exptl_crystal_F_000 972
_exptl_crystal_size_max 0.50
_exptl_crystal_size_mid 0.05
_exptl_crystal_size_min 0.05
_refine_diff_density_max 1.992
_refine_diff_density_min -1.000
_refine_diff_density_rms 0.148
_refine_ls_abs_structure_details 'Flack H D (1983), Acta Cryst. A39, 876-881'
_refine_ls_abs_structure_Flack -0.06(2)
_refine_ls_extinction_coef 0.0011(4)
_refine_ls_extinction_expression Fc^*^=kFc[1+0.001xFc^2^\l^3^/sin(2\q)]^-1/4^
_refine_ls_extinction_method SHELXL
_refine_ls_goodness_of_fit_ref 1.154
_refine_ls_hydrogen_treatment mixed
_refine_ls_matrix_type full
_refine_ls_number_parameters 520
_refine_ls_number_reflns 8240
_refine_ls_number_restraints 13
_refine_ls_restrained_S_all 1.154
_refine_ls_R_factor_all 0.1218
_refine_ls_R_factor_gt 0.0921
_refine_ls_shift/su_max 0.000
_refine_ls_shift/su_mean 0.000
_refine_ls_structure_factor_coef Fsqd
_refine_ls_weighting_details 'calc w=1/[\s^2^(Fo^2^)+(0.0000P)^2^+3.4655P] where P=(Fo^2^+2Fc^2^)/3'
_refine_ls_weighting_scheme calc
_refine_ls_wR_factor_gt 0.1143
_refine_ls_wR_factor_ref 0.1227
_reflns_number_gt 6577
_reflns_number_total 8240
_reflns_threshold_expression >2sigma(I)
_cod_data_source_file ol017266a_s1.cif
_cod_data_source_block pd146m
_cod_depositor_comments
;
 Updated bibliographic information.

 Antanas Vaitkus,
 2019-09-22
;
_cod_original_cell_volume 2396.37(15)
_cod_original_sg_symbol_H-M P21
_cod_original_formula_sum 'C22.50 H36 I0.50 N0.50 O3.50 Si'
_cod_database_code 1507437

loop_
_symmetry_equiv_pos_as_xyz
'x, y, z'
'-x, y+1/2, -z'

loop_
_atom_site_label
_atom_site_type_symbol
_atom_site_fract_x
_atom_site_fract_y
_atom_site_fract_z
_atom_site_U_iso_or_equiv
_atom_site_adp_type
_atom_site_occupancy
_atom_site_symmetry_multiplicity
_atom_site_calc_flag
_atom_site_refinement_flags
I1 I 0.81356(3) 0.02275(7) 0.03747(2) 0.02982(17) Uani 1 1 d .
Si1 Si 0.44716(13) -0.2366(3) 0.12607(9) 0.0155(5) Uani 1 1 d .
Si2 Si 0.96872(12) -0.4374(2) 0.15512(8) 0.0120(5) Uani 1 1 d .
O1 O 0.6570(3) 0.0645(7) 0.6500(2) 0.0251(15) Uani 1 1 d .
O2 O 0.5790(3) -0.2355(7) 0.3716(2) 0.0176(12) Uani 1 1 d .
O3 O 0.5523(3) -0.2530(6) 0.18140(19) 0.0118(11) Uani 1 1 d .
O4 O 0.8898(2) -0.4616(9) 0.19565(17) 0.0133(10) Uani 1 1 d .
O5 O 0.8739(4) -0.1776(7) 0.3553(2) 0.0227(13) Uani 1 1 d .
O6 O 0.8638(4) -0.7088(7) 0.3900(2) 0.0260(13) Uani 1 1 d .
O7 O 0.8110(4) -0.6126(8) 0.4686(3) 0.0227(15) Uani 1 1 d .
N1 N 0.8450(4) -0.4175(8) 0.4057(3) 0.0101(16) Uani 1 1 d .
C1 C 0.7448(6) 0.1501(12) 0.6767(4) 0.043(3) Uani 1 1 d .
H1A H 0.7971 0.0785 0.6718 0.065 Uiso 1 1 calc R
H1B H 0.7537 0.1712 0.7221 0.065 Uiso 1 1 calc R
H1C H 0.7444 0.2600 0.6548 0.065 Uiso 1 1 calc R
C2 C 0.6318(4) 0.0312(15) 0.5864(3) 0.0202(16) Uani 1 1 d .
C3 C 0.6859(5) 0.0763(9) 0.5457(3) 0.0180(19) Uani 1 1 d .
H3 H 0.7450 0.1345 0.5616 0.022 Uiso 1 1 calc R
C4 C 0.6511(4) 0.0341(14) 0.4814(3) 0.0221(17) Uani 1 1 d .
H4 H 0.6869 0.0666 0.4536 0.027 Uiso 1 1 calc R
C5 C 0.5664(5) -0.0532(10) 0.4566(3) 0.0205(19) Uani 1 1 d .
C6 C 0.5139(5) -0.0973(9) 0.4982(3) 0.0185(19) Uani 1 1 d .
H6 H 0.4552 -0.1569 0.4821 0.022 Uiso 1 1 calc R
C7 C 0.5461(5) -0.0556(9) 0.5622(3) 0.0171(18) Uani 1 1 d .
H7 H 0.5093 -0.0864 0.5897 0.021 Uiso 1 1 calc R
C8 C 0.5290(6) -0.0940(11) 0.3864(3) 0.030(2) Uani 1 1 d .
H8A H 0.4601 -0.1214 0.3752 0.035 Uiso 1 1 calc R
H8B H 0.5369 0.0073 0.3612 0.035 Uiso 1 1 calc R
C9 C 0.5477(5) -0.2661(11) 0.3040(3) 0.0228(19) Uani 1 1 d .
H9A H 0.5490 -0.1570 0.2810 0.027 Uiso 1 1 calc R
H9B H 0.4813 -0.3094 0.2912 0.027 Uiso 1 1 calc R
C10 C 0.6113(5) -0.3949(10) 0.2865(3) 0.0133(18) Uani 1 1 d .
H10 H 0.6785 -0.3555 0.3058 0.016 Uiso 1 1 calc R
C11 C 0.6028(6) -0.5719(11) 0.3133(4) 0.026(2) Uani 1 1 d .
H11A H 0.6250 -0.5673 0.3599 0.039 Uiso 1 1 calc R
H11B H 0.6420 -0.6538 0.2981 0.039 Uiso 1 1 calc R
H11C H 0.5360 -0.6090 0.2992 0.039 Uiso 1 1 calc R
C12 C 0.5945(5) -0.4074(9) 0.2135(3) 0.0127(17) Uani 1 1 d .
H12 H 0.5492 -0.5044 0.1970 0.015 Uiso 1 1 calc R
C13 C 0.4571(5) -0.2950(12) 0.0461(3) 0.024(2) Uani 1 1 d .
H13A H 0.5091 -0.2295 0.0377 0.037 Uiso 1 1 calc R
H13B H 0.3970 -0.2680 0.0135 0.037 Uiso 1 1 calc R
H13C H 0.4703 -0.4183 0.0450 0.037 Uiso 1 1 calc R
C14 C 0.3584(5) -0.3849(10) 0.1442(3) 0.0202(18) Uani 1 1 d .
H14A H 0.3750 -0.5041 0.1375 0.030 Uiso 1 1 calc R
H14B H 0.2946 -0.3589 0.1160 0.030 Uiso 1 1 calc R
H14C H 0.3591 -0.3696 0.1886 0.030 Uiso 1 1 calc R
C15 C 0.4107(4) -0.0038(12) 0.1267(3) 0.0182(19) Uani 1 1 d .
C16 C 0.3849(5) 0.0422(16) 0.1874(3) 0.036(2) Uani 1 1 d .
H16A H 0.4424 0.0378 0.2240 0.054 Uiso 1 1 calc R
H16B H 0.3379 -0.0402 0.1936 0.054 Uiso 1 1 calc R
H16C H 0.3579 0.1583 0.1833 0.054 Uiso 1 1 calc R
C17 C 0.3222(5) 0.0298(19) 0.0690(3) 0.042(2) Uani 1 1 d .
H17A H 0.2718 -0.0522 0.0696 0.063 Uiso 1 1 calc R
H17B H 0.3396 0.0158 0.0295 0.063 Uiso 1 1 calc R
H17C H 0.2992 0.1472 0.0713 0.063 Uiso 1 1 calc R
C18 C 0.4911(6) 0.1134(11) 0.1219(4) 0.038(2) Uani 1 1 d .
H18A H 0.4698 0.2333 0.1194 0.057 Uiso 1 1 calc R
H18B H 0.5093 0.0844 0.0836 0.057 Uiso 1 1 calc R
H18C H 0.5463 0.0982 0.1596 0.057 Uiso 1 1 calc R
C19 C 0.6885(4) -0.4465(9) 0.1973(3) 0.0062(17) Uani 1 1 d .
H19 H 0.7201 -0.5414 0.2266 0.007 Uiso 1 1 calc R
C20 C 0.6697(4) -0.5193(8) 0.1292(3) 0.0106(17) Uani 1 1 d U
H20A H 0.6345 -0.4344 0.0982 0.016 Uiso 1 1 calc R
H20B H 0.6320 -0.6251 0.1250 0.016 Uiso 1 1 calc R
H20C H 0.7306 -0.5446 0.1213 0.016 Uiso 1 1 calc R
C21 C 0.7592(5) -0.2933(9) 0.2130(3) 0.0112(16) Uani 1 1 d .
H21 H 0.7437 -0.2260 0.2475 0.013 Uiso 1 1 calc R
C22 C 0.7455(4) -0.1702(8) 0.1561(3) 0.0085(16) Uani 1 1 d .
H22A H 0.7724 -0.2254 0.1246 0.010 Uiso 1 1 calc R
H22B H 0.6763 -0.1549 0.1355 0.010 Uiso 1 1 calc R
C23 C 0.7898(4) 0.0027(12) 0.1716(3) 0.0126(16) Uani 1 1 d .
C24 C 0.7918(6) 0.0893(10) 0.2341(3) 0.028(2) Uani 1 1 d .
H24A H 0.8295 0.0194 0.2698 0.042 Uiso 1 1 calc R
H24B H 0.7266 0.1007 0.2368 0.042 Uiso 1 1 calc R
H24C H 0.8208 0.2035 0.2361 0.042 Uiso 1 1 calc R
C25 C 0.8197(5) 0.0968(10) 0.1307(3) 0.0202(18) Uani 1 1 d .
H25 H 0.8460 0.2066 0.1447 0.024 Uiso 1 1 calc R
C27 C 0.8982(4) -0.4659(14) 0.0698(3) 0.0171(15) Uani 1 1 d .
H27A H 0.8783 -0.5878 0.0635 0.021 Uiso 1 1 calc R
H27B H 0.8395 -0.3959 0.0618 0.021 Uiso 1 1 calc R
C28 C 0.9471(5) -0.4188(10) 0.0188(3) 0.026(2) Uani 1 1 d .
H28A H 0.9639 -0.2965 0.0223 0.039 Uiso 1 1 calc R
H28B H 0.9034 -0.4420 -0.0236 0.039 Uiso 1 1 calc R
H28C H 1.0050 -0.4879 0.0253 0.039 Uiso 1 1 calc R
C29 C 1.0560(5) -0.6166(10) 0.1814(3) 0.0186(18) Uani 1 1 d .
H29A H 1.1009 -0.5845 0.2231 0.022 Uiso 1 1 calc R
H29B H 1.0206 -0.7193 0.1885 0.022 Uiso 1 1 calc R
C30 C 1.1146(7) -0.6682(12) 0.1378(4) 0.041(3) Uani 1 1 d .
H30A H 1.0725 -0.7180 0.0986 0.061 Uiso 1 1 calc R
H30B H 1.1625 -0.7534 0.1593 0.061 Uiso 1 1 calc R
H30C H 1.1465 -0.5666 0.1273 0.061 Uiso 1 1 calc R
C31 C 1.0295(5) -0.2239(10) 0.1737(3) 0.0178(18) Uani 1 1 d .
H31A H 0.9815 -0.1330 0.1570 0.021 Uiso 1 1 calc R
H31B H 1.0524 -0.2109 0.2206 0.021 Uiso 1 1 calc R
C32 C 1.1131(6) -0.1924(12) 0.1477(4) 0.026(2) Uani 1 1 d .
H32A H 1.1628 -0.2785 0.1651 0.039 Uiso 1 1 calc R
H32B H 1.1390 -0.0772 0.1601 0.039 Uiso 1 1 calc R
H32C H 1.0915 -0.2013 0.1012 0.039 Uiso 1 1 calc R
C33 C 0.8649(5) -0.3490(9) 0.2397(3) 0.0099(16) Uani 1 1 d .
H33 H 0.9058 -0.2440 0.2450 0.012 Uiso 1 1 calc R
C34 C 0.8894(4) -0.4448(11) 0.3045(3) 0.0143(19) Uani 1 1 d .
H34 H 0.8506 -0.5524 0.2997 0.017 Uiso 1 1 calc R
C35 C 0.9969(4) -0.4911(16) 0.3279(3) 0.0260(19) Uani 1 1 d .
H35A H 1.0350 -0.3868 0.3295 0.039 Uiso 1 1 calc R
H35B H 1.0116 -0.5738 0.2985 0.039 Uiso 1 1 calc R
H35C H 1.0121 -0.5420 0.3705 0.039 Uiso 1 1 calc R
C36 C 0.8692(5) -0.3327(11) 0.3551(3) 0.0139(18) Uani 1 1 d .
C37 C 0.8424(6) -0.5915(11) 0.4178(4) 0.015(2) Uani 1 1 d .
C38 C 0.8205(6) -0.3126(11) 0.4553(4) 0.018(2) Uani 1 1 d .
H38 H 0.7710 -0.2259 0.4342 0.022 Uiso 1 1 calc R
C39 C 0.9082(5) -0.2192(11) 0.4982(3) 0.030(2) Uani 1 1 d .
H39A H 0.9559 -0.3039 0.5204 0.045 Uiso 1 1 calc R
H39B H 0.8892 -0.1491 0.5294 0.045 Uiso 1 1 calc R
H39C H 0.9356 -0.1448 0.4721 0.045 Uiso 1 1 calc R
C40 C 0.7756(5) -0.4493(12) 0.4870(3) 0.0172(19) Uani 1 1 d .
H40 H 0.7048 -0.4451 0.4676 0.021 Uiso 1 1 calc R
C41 C 0.7973(4) -0.4433(10) 0.5581(3) 0.0140(18) Uani 1 1 d U
C42 C 0.8844(5) -0.4993(13) 0.5985(3) 0.0208(19) Uani 1 1 d .
H42 H 0.9304 -0.5499 0.5814 0.025 Uiso 1 1 calc R
C43 C 0.9035(5) -0.4806(16) 0.6641(3) 0.0308(18) Uani 1 1 d .
H43 H 0.9632 -0.5171 0.6917 0.037 Uiso 1 1 calc R
C44 C 0.8367(6) -0.4097(10) 0.6892(4) 0.028(2) Uani 1 1 d .
H44 H 0.8500 -0.3980 0.7340 0.034 Uiso 1 1 calc R
C45 C 0.7503(6) -0.3556(10) 0.6493(4) 0.030(2) Uani 1 1 d .
H45 H 0.7043 -0.3053 0.6666 0.036 Uiso 1 1 calc R
C46 C 0.7306(6) -0.3746(10) 0.5842(3) 0.0213(19) Uani 1 1 d .
H46 H 0.6703 -0.3397 0.5570 0.026 Uiso 1 1 calc R

loop_
_atom_site_aniso_label
_atom_site_aniso_U_11
_atom_site_aniso_U_22
_atom_site_aniso_U_33
_atom_site_aniso_U_23
_atom_site_aniso_U_13
_atom_site_aniso_U_12
I1 0.0420(3) 0.0232(3) 0.0309(3) 0.0123(3) 0.0210(2) 0.0063(4)
Si1 0.0120(10) 0.0199(13) 0.0136(10) -0.0015(9) 0.0021(8) -0.0010(10)
Si2 0.0113(9) 0.0120(16) 0.0142(9) 0.0013(8) 0.0058(8) 0.0015(9)
O1 0.024(3) 0.032(5) 0.016(2) -0.007(2) 0.001(2) 0.001(3)
O2 0.019(3) 0.024(3) 0.009(2) -0.001(2) 0.003(2) 0.008(2)
O3 0.007(2) 0.013(3) 0.014(2) 0.002(2) 0.0010(19) 0.000(2)
O4 0.013(2) 0.016(3) 0.012(2) 0.000(3) 0.0049(17) 0.000(3)
O5 0.042(3) 0.012(4) 0.016(3) 0.001(2) 0.010(3) -0.003(3)
O6 0.042(3) 0.014(3) 0.023(3) -0.001(3) 0.011(3) 0.000(3)
O7 0.038(4) 0.019(4) 0.015(3) 0.002(3) 0.015(3) -0.004(3)
N1 0.010(3) 0.010(4) 0.007(3) -0.004(2) -0.003(2) -0.001(3)
C1 0.041(6) 0.051(7) 0.028(5) -0.019(4) -0.004(4) -0.018(5)
C2 0.023(4) 0.017(4) 0.018(3) -0.007(5) 0.001(3) 0.014(5)
C3 0.011(3) 0.015(5) 0.029(4) -0.001(3) 0.007(3) 0.005(3)
C4 0.025(4) 0.019(5) 0.024(3) 0.003(5) 0.010(3) 0.013(5)
C5 0.026(4) 0.021(5) 0.016(4) -0.004(3) 0.009(3) 0.012(4)
C6 0.012(4) 0.014(5) 0.027(4) -0.008(4) 0.002(3) 0.006(4)
C7 0.021(4) 0.017(4) 0.016(4) -0.002(3) 0.011(3) -0.004(3)
C8 0.036(5) 0.027(5) 0.026(5) -0.006(4) 0.010(4) 0.021(4)
C9 0.025(4) 0.025(5) 0.018(4) -0.009(4) 0.005(3) 0.003(4)
C10 0.010(4) 0.014(4) 0.014(4) -0.002(3) 0.001(3) -0.009(3)
C11 0.034(5) 0.020(5) 0.024(5) 0.002(4) 0.011(4) -0.003(4)
C12 0.007(3) 0.017(4) 0.013(3) 0.004(3) 0.002(3) -0.003(3)
C13 0.010(4) 0.045(6) 0.017(4) -0.001(4) 0.002(3) 0.002(4)
C14 0.011(4) 0.025(5) 0.024(4) -0.001(4) 0.004(3) -0.001(3)
C15 0.009(3) 0.012(5) 0.031(4) 0.004(4) 0.002(3) 0.001(4)
C16 0.035(4) 0.034(6) 0.039(4) -0.002(5) 0.011(3) 0.014(6)
C17 0.033(4) 0.034(5) 0.049(5) -0.008(7) -0.004(4) 0.006(7)
C18 0.040(5) 0.021(5) 0.052(6) 0.006(4) 0.012(5) 0.005(4)
C19 0.008(3) 0.003(5) 0.008(3) 0.001(3) 0.002(2) 0.005(3)
C20 0.008(3) 0.008(4) 0.016(3) -0.003(2) 0.005(2) -0.005(3)
C21 0.019(4) 0.007(4) 0.007(3) -0.001(3) 0.002(3) -0.005(3)
C22 0.007(3) 0.007(4) 0.012(4) 0.000(3) 0.004(3) 0.001(3)
C23 0.012(3) 0.002(5) 0.020(3) -0.003(4) -0.001(3) 0.004(4)
C24 0.035(5) 0.016(5) 0.028(4) -0.001(3) 0.003(4) -0.003(4)
C25 0.016(4) 0.014(4) 0.029(4) 0.003(3) 0.004(3) 0.002(3)
C27 0.020(3) 0.014(4) 0.017(3) 0.008(5) 0.004(3) 0.002(5)
C28 0.033(4) 0.029(6) 0.017(4) -0.005(3) 0.008(3) -0.005(4)
C29 0.022(4) 0.012(5) 0.022(4) -0.004(3) 0.006(3) 0.009(4)
C30 0.054(6) 0.031(7) 0.044(6) 0.005(5) 0.025(5) 0.022(5)
C31 0.018(4) 0.017(5) 0.017(4) 0.005(4) 0.004(3) 0.001(4)
C32 0.021(5) 0.025(6) 0.033(5) -0.001(4) 0.009(4) -0.009(4)
C33 0.013(4) 0.010(4) 0.010(4) -0.003(3) 0.008(3) 0.001(3)
C34 0.017(3) 0.017(6) 0.009(3) 0.002(3) 0.005(3) -0.003(4)
C35 0.020(3) 0.044(6) 0.012(3) -0.001(5) 0.001(3) -0.002(6)
C36 0.014(4) 0.024(6) 0.003(4) 0.004(3) 0.003(3) 0.000(4)
C37 0.024(5) 0.002(5) 0.014(4) 0.003(3) -0.002(4) 0.000(4)
C38 0.020(5) 0.019(5) 0.016(4) -0.010(4) 0.006(4) 0.006(4)
C39 0.041(5) 0.034(6) 0.018(4) -0.010(4) 0.014(4) -0.021(5)
C40 0.016(3) 0.021(6) 0.016(3) -0.003(4) 0.007(3) 0.002(4)
C41 0.019(3) 0.007(4) 0.014(3) 0.002(3) 0.002(2) -0.004(3)
C42 0.029(4) 0.015(5) 0.019(3) 0.003(4) 0.009(3) 0.001(5)
C43 0.030(4) 0.030(5) 0.023(4) 0.018(6) -0.006(3) -0.004(6)
C44 0.048(5) 0.018(5) 0.015(4) -0.007(3) 0.003(4) -0.011(4)
C45 0.047(6) 0.026(6) 0.022(5) 0.000(4) 0.017(4) 0.004(4)
C46 0.022(4) 0.023(5) 0.017(4) 0.001(3) 0.001(3) 0.002(4)

loop_
_atom_type_symbol
_atom_type_description
_atom_type_scat_dispersion_real
_atom_type_scat_dispersion_imag
_atom_type_scat_source
C C 0.0033 0.0016 'International Tables Vol C Tables 4.2.6.8 and 6.1.1.4'
H H 0.0000 0.0000 'International Tables Vol C Tables 4.2.6.8 and 6.1.1.4'
N N 0.0061 0.0033 'International Tables Vol C Tables 4.2.6.8 and 6.1.1.4'
O O 0.0106 0.0060 'International Tables Vol C Tables 4.2.6.8 and 6.1.1.4'
Si Si 0.0817 0.0704 'International Tables Vol C Tables 4.2.6.8 and 6.1.1.4'
I I -0.4742 1.8119 'International Tables Vol C Tables 4.2.6.8 and 6.1.1.4'

loop_
_geom_angle_atom_site_label_1
_geom_angle_atom_site_label_2
_geom_angle_atom_site_label_3
_geom_angle
O3 Si1 C13 111.0(3)
O3 Si1 C14 110.5(3)
C13 Si1 C14 107.7(4)
O3 Si1 C15 105.8(3)
C13 Si1 C15 110.0(4)
C14 Si1 C15 112.0(3)
O4 Si2 C29 105.8(3)
O4 Si2 C27 104.9(2)
C29 Si2 C27 110.4(4)
O4 Si2 C31 110.2(3)
C29 Si2 C31 110.8(4)
C27 Si2 C31 114.3(4)
C2 O1 C1 117.0(6)
C8 O2 C9 109.8(5)
C12 O3 Si1 126.5(4)
C33 O4 Si2 130.5(5)
C37 O7 C40 111.0(6)
C37 N1 C36 129.1(7)
C37 N1 C38 111.8(8)
C36 N1 C38 119.2(6)
O1 C2 C7 115.3(6)
O1 C2 C3 125.0(7)
C7 C2 C3 119.7(6)
C4 C3 C2 118.8(6)
C5 C4 C3 122.3(7)
C4 C5 C6 117.9(6)
C4 C5 C8 121.3(7)
C6 C5 C8 120.7(7)
C7 C6 C5 121.2(7)
C6 C7 C2 120.1(7)
O2 C8 C5 110.0(6)
O2 C9 C10 110.1(6)
C9 C10 C11 112.3(7)
C9 C10 C12 112.7(6)
C11 C10 C12 109.8(6)
O3 C12 C10 111.7(6)
O3 C12 C19 109.5(5)
C10 C12 C19 111.6(5)
C18 C15 C16 108.4(7)
C18 C15 C17 108.9(7)
C16 C15 C17 108.1(6)
C18 C15 Si1 110.3(5)
C16 C15 Si1 111.9(6)
C17 C15 Si1 109.1(7)
C20 C19 C21 114.5(5)
C20 C19 C12 112.1(5)
C21 C19 C12 112.3(6)
C22 C21 C33 110.9(5)
C22 C21 C19 112.2(5)
C33 C21 C19 113.5(6)
C23 C22 C21 115.5(5)
C25 C23 C22 123.4(6)
C25 C23 C24 116.4(8)
C22 C23 C24 119.9(6)
C23 C25 I1 125.4(6)
C28 C27 Si2 117.6(5)
C30 C29 Si2 117.8(6)
C32 C31 Si2 116.5(6)
O4 C33 C21 110.0(5)
O4 C33 C34 106.9(5)
C21 C33 C34 114.6(5)
C36 C34 C35 107.0(5)
C36 C34 C33 110.9(6)
C35 C34 C33 110.7(5)
O5 C36 N1 119.1(7)
O5 C36 C34 123.7(7)
N1 C36 C34 117.2(7)
O6 C37 O7 122.9(8)
O6 C37 N1 128.7(9)
O7 C37 N1 108.4(8)
N1 C38 C40 100.5(6)
N1 C38 C39 111.7(7)
C40 C38 C39 116.5(7)
O7 C40 C41 109.2(6)
O7 C40 C38 104.0(5)
C41 C40 C38 117.8(7)
C46 C41 C42 119.1(6)
C46 C41 C40 119.0(6)
C42 C41 C40 121.8(6)
C43 C42 C41 119.7(7)
C44 C43 C42 120.5(7)
C43 C44 C45 119.9(7)
C44 C45 C46 119.9(8)
C41 C46 C45 120.9(7)

loop_
_geom_bond_atom_site_label_1
_geom_bond_atom_site_label_2
_geom_bond_distance
I1 C25 2.105(7)
Si1 O3 1.664(4)
Si1 C13 1.862(7)
Si1 C14 1.868(7)
Si1 C15 1.889(9)
Si2 O4 1.666(4)
Si2 C29 1.866(7)
Si2 C27 1.869(6)
Si2 C31 1.872(8)
O1 C2 1.360(7)
O1 C1 1.415(9)
O2 C8 1.413(8)
O2 C9 1.440(8)
O3 C12 1.437(8)
O4 C33 1.430(8)
O5 C36 1.208(9)
O6 C37 1.191(10)
O7 C37 1.338(10)
O7 C40 1.472(10)
N1 C37 1.382(10)
N1 C36 1.425(9)
N1 C38 1.487(10)
C2 C7 1.388(10)
C2 C3 1.404(10)
C3 C4 1.393(9)
C4 C5 1.379(10)
C5 C6 1.399(10)
C5 C8 1.511(10)
C6 C7 1.386(9)
C9 C10 1.495(10)
C10 C11 1.517(10)
C10 C12 1.551(9)
C12 C19 1.553(8)
C15 C18 1.519(10)
C15 C16 1.533(10)
C15 C17 1.546(8)
C19 C20 1.547(8)
C19 C21 1.550(9)
C21 C22 1.541(9)
C21 C33 1.549(9)
C22 C23 1.488(11)
C23 C25 1.331(10)
C23 C24 1.522(9)
C27 C28 1.542(9)
C29 C30 1.518(11)
C31 C32 1.517(10)
C33 C34 1.554(9)
C34 C36 1.510(10)
C34 C35 1.550(9)
C38 C40 1.524(12)
C38 C39 1.535(10)
C40 C41 1.502(8)
C41 C46 1.379(10)
C41 C42 1.393(9)
C42 C43 1.392(9)
C43 C44 1.375(11)
C44 C45 1.377(11)
C45 C46 1.383(10)

loop_
_cod_related_entry_id
_cod_related_entry_database
_cod_related_entry_code
1 ChemSpider 9461042
